data_7028855
loop_
_publ_author_name
'Schneider, Gabriel E.'
'Bolink, Henk J.'
'Constable, Edwin C.'
'Ertl, Cathrin D.'
'Housecroft, Catherine E.'
'Perteg\`as, Antonio'
'Zampese, Jennifer A.'
'Kanitz, Andreas'
'Kessler, Florian'
'Meier, Sebastian B.'

_publ_section_title
;
 Chloride ion impact on materials for light-emitting electrochemical
 cells.
;
_journal_issue 5
_journal_name_full 'Dalton transactions (Cambridge, England : 2003)'
_journal_page_first 1961
_journal_page_last 1964
_journal_paper_doi 10.1039/c3dt53229a
_journal_volume 43
_journal_year 2014
_chemical_formula_moiety '2(C32 H24 Ir N4), 2(C H2 Cl2), 3(Cl), H3 O'
_chemical_formula_sum 'C66 H55 Cl7 Ir2 N8 O'
_chemical_formula_weight 1608.78
_chemical_name_systematic
; 
 ? 
;
_space_group_IT_number 15
_symmetry_cell_setting monoclinic
_symmetry_space_group_name_Hall '-C 2yc'
_symmetry_space_group_name_H-M 'C 1 2/c 1'
_atom_sites_solution_hydrogens geom
_atom_sites_solution_primary direct
_atom_sites_solution_secondary difmap
_audit_creation_method SHELXL-97
_cell_angle_alpha 90.00
_cell_angle_beta 113.3400(10)
_cell_angle_gamma 90.00
_cell_formula_units_Z 4
_cell_length_a 37.3549(8)
_cell_length_b 9.4126(2)
_cell_length_c 18.9672(5)
_cell_measurement_reflns_used 9270
_cell_measurement_temperature 123(2)
_cell_measurement_theta_max 67.64
_cell_measurement_theta_min 2.58
_cell_volume 6123.3(2)
_computing_cell_refinement 'Bruker SAINT'
_computing_data_collection 'Bruker APEX2'
_computing_data_reduction 'Bruker SAINT'
_computing_molecular_graphics 'Bruker SHELXTL'
_computing_publication_material 'Bruker SHELXTL'
_computing_structure_refinement 'SHELXL-97 (Sheldrick, 1997)'
_computing_structure_solution 'SHELXS-97 (Sheldrick, 1990)'
_diffrn_ambient_temperature 123(2)
_diffrn_measured_fraction_theta_full 0.991
_diffrn_measured_fraction_theta_max 0.991
_diffrn_measurement_device_type 'Bruker APEX-II CCD'
_diffrn_measurement_method '\f and \w scans'
_diffrn_radiation_monochromator graphite
_diffrn_radiation_source 'fine-focus sealed tube'
_diffrn_radiation_type CuK\a
_diffrn_radiation_wavelength 1.54178
_diffrn_reflns_av_R_equivalents 0.0351
_diffrn_reflns_av_sigmaI/netI 0.0355
_diffrn_reflns_limit_h_max 44
_diffrn_reflns_limit_h_min -44
_diffrn_reflns_limit_k_max 10
_diffrn_reflns_limit_k_min -10
_diffrn_reflns_limit_l_max 21
_diffrn_reflns_limit_l_min -22
_diffrn_reflns_number 17336
_diffrn_reflns_theta_full 65.99
_diffrn_reflns_theta_max 65.99
_diffrn_reflns_theta_min 4.70
_diffrn_standards_number 0
_exptl_absorpt_coefficient_mu 11.506
_exptl_absorpt_correction_T_max 0.8025
_exptl_absorpt_correction_T_min 0.3389
_exptl_absorpt_correction_type multi-scan
_exptl_absorpt_process_details sadabs
_exptl_crystal_colour yellow
_exptl_crystal_density_diffrn 1.742
_exptl_crystal_density_method 'not measured'
_exptl_crystal_description Plate
_exptl_crystal_F_000 3140
_exptl_crystal_size_max 0.12
_exptl_crystal_size_mid 0.12
_exptl_crystal_size_min 0.02
_refine_diff_density_max 1.210
_refine_diff_density_min -1.299
_refine_diff_density_rms 0.099
_refine_ls_extinction_method none
_refine_ls_goodness_of_fit_ref 1.026
_refine_ls_hydrogen_treatment constr
_refine_ls_matrix_type full
_refine_ls_number_parameters 388
_refine_ls_number_reflns 5280
_refine_ls_number_restraints 0
_refine_ls_restrained_S_all 1.026
_refine_ls_R_factor_all 0.0303
_refine_ls_R_factor_gt 0.0263
_refine_ls_shift/su_max 0.002
_refine_ls_shift/su_mean 0.000
_refine_ls_structure_factor_coef Fsqd
_refine_ls_weighting_details 'calc w=1/[\s^2^(Fo^2^)+(0.0283P)^2^+23.2886P] where P=(Fo^2^+2Fc^2^)/3'
_refine_ls_weighting_scheme calc
_refine_ls_wR_factor_gt 0.0646
_refine_ls_wR_factor_ref 0.0676
_reflns_number_gt 4703
_reflns_number_total 5280
_reflns_threshold_expression >2sigma(I)
_cod_data_source_file c3dt53229a.txt
_cod_data_source_block gs161
_cod_depositor_comments
;
The following automatic conversions were performed:

'_symmetry_cell_setting' value 'Monoclinic' changed to 'monoclinic'
according to
/usr/data/users/saulius/automatic-downloads/current/RSC/lib/dictionaries/cif_core.dic
dictionary named 'cif_core.dic' version 2.4.2 from 2011-04-26.

Automatic conversion script
Id: cif_fix_values 2281 2013-09-26 08:29:07Z andrius 
;
_cod_original_sg_symbol_Hall -C2yc
_cod_original_sg_symbol_H-M C2/c
_cod_database_code 7028855

loop_
_symmetry_equiv_pos_as_xyz
'x, y, z'
'-x, y, -z+1/2'
'x+1/2, y+1/2, z'
'-x+1/2, y+1/2, -z+1/2'
'-x, -y, -z'
'x, -y, z-1/2'
'-x+1/2, -y+1/2, -z'
'x+1/2, -y+1/2, z-1/2'

loop_
_atom_site_label
_atom_site_type_symbol
_atom_site_fract_x
_atom_site_fract_y
_atom_site_fract_z
_atom_site_U_iso_or_equiv
_atom_site_adp_type
_atom_site_occupancy
_atom_site_symmetry_multiplicity
_atom_site_calc_flag
_atom_site_refinement_flags
Ir1 Ir 0.140012(4) 0.507570(14) 0.173602(8) 0.01646(7) Uani 1 1 d .
N1 N 0.08926(8) 0.4145(3) 0.08715(16) 0.0211(6) Uani 1 1 d .
N2 N 0.10670(8) 0.4378(3) 0.23618(17) 0.0217(6) Uani 1 1 d .
C1 C 0.08157(11) 0.4149(4) 0.0117(2) 0.0278(8) Uani 1 1 d .
H1A H 0.1009 0.4502 -0.0046 0.033 Uiso 1 1 calc R
C2 C 0.04677(12) 0.3661(5) -0.0433(2) 0.0343(9) Uani 1 1 d .
H2A H 0.0420 0.3687 -0.0963 0.041 Uiso 1 1 calc R
C3 C 0.01923(11) 0.3136(5) -0.0186(2) 0.0352(9) Uani 1 1 d .
H3A H -0.0049 0.2789 -0.0549 0.042 Uiso 1 1 calc R
C4 C 0.02687(11) 0.3116(4) 0.0586(2) 0.0315(9) Uani 1 1 d .
H4A H 0.0080 0.2754 0.0760 0.038 Uiso 1 1 calc R
C5 C 0.06241(10) 0.3629(4) 0.1112(2) 0.0239(8) Uani 1 1 d .
C6 C 0.07316(10) 0.3677(4) 0.1947(2) 0.0251(8) Uani 1 1 d .
C7 C 0.05131(13) 0.3016(5) 0.2303(3) 0.0422(11) Uani 1 1 d .
H7A H 0.0283 0.2506 0.2008 0.051 Uiso 1 1 calc R
C8 C 0.06373(14) 0.3117(6) 0.3095(3) 0.0485(12) Uani 1 1 d .
H8A H 0.0492 0.2679 0.3349 0.058 Uiso 1 1 calc R
C9 C 0.09746(13) 0.3860(5) 0.3511(2) 0.0374(10) Uani 1 1 d .
H9A H 0.1062 0.3953 0.4052 0.045 Uiso 1 1 calc R
C10 C 0.11806(11) 0.4463(4) 0.3129(2) 0.0270(8) Uani 1 1 d .
H10A H 0.1414 0.4962 0.3418 0.032 Uiso 1 1 calc R
C11 C 0.18508(9) 0.5836(4) 0.26513(19) 0.0189(7) Uani 1 1 d .
C12 C 0.19041(10) 0.7218(4) 0.2953(2) 0.0227(7) Uani 1 1 d .
H12A H 0.1726 0.7944 0.2683 0.027 Uiso 1 1 calc R
C13 C 0.22122(10) 0.7544(4) 0.3638(2) 0.0256(8) Uani 1 1 d .
H13A H 0.2240 0.8485 0.3833 0.031 Uiso 1 1 calc R
C14 C 0.24827(10) 0.6508(4) 0.4044(2) 0.0256(8) Uani 1 1 d .
H14A H 0.2694 0.6743 0.4511 0.031 Uiso 1 1 calc R
C15 C 0.24401(11) 0.5141(4) 0.3762(2) 0.0238(8) Uani 1 1 d .
H15A H 0.2622 0.4428 0.4036 0.029 Uiso 1 1 calc R
C16 C 0.21269(10) 0.4803(4) 0.3068(2) 0.0193(7) Uani 1 1 d .
C17 C 0.20604(10) 0.3382(4) 0.2734(2) 0.0212(7) Uani 1 1 d .
C18 C 0.23063(10) 0.2212(4) 0.3004(2) 0.0240(8) Uani 1 1 d .
H18A H 0.2540 0.2298 0.3451 0.029 Uiso 1 1 calc R
C19 C 0.22104(10) 0.0935(4) 0.2624(2) 0.0254(8) Uani 1 1 d .
H19A H 0.2378 0.0138 0.2805 0.030 Uiso 1 1 calc R
C20 C 0.18665(11) 0.0820(4) 0.1972(2) 0.0285(8) Uani 1 1 d .
H20A H 0.1794 -0.0056 0.1705 0.034 Uiso 1 1 calc R
C21 C 0.16329(10) 0.2004(4) 0.1723(2) 0.0242(8) Uani 1 1 d .
H21A H 0.1398 0.1931 0.1276 0.029 Uiso 1 1 calc R
N3 N 0.17253(8) 0.3259(3) 0.20884(16) 0.0192(6) Uani 1 1 d .
C22 C 0.16530(10) 0.5698(4) 0.10275(19) 0.0200(7) Uani 1 1 d .
C23 C 0.19123(11) 0.4929(4) 0.0802(2) 0.0234(8) Uani 1 1 d .
H23A H 0.1998 0.4015 0.1014 0.028 Uiso 1 1 calc R
C24 C 0.20461(11) 0.5492(5) 0.0269(2) 0.0301(8) Uani 1 1 d .
H24A H 0.2216 0.4945 0.0114 0.036 Uiso 1 1 calc R
C25 C 0.19344(11) 0.6836(5) -0.0038(2) 0.0309(9) Uani 1 1 d .
H25A H 0.2034 0.7218 -0.0388 0.037 Uiso 1 1 calc R
C26 C 0.16781(11) 0.7614(4) 0.0168(2) 0.0294(8) Uani 1 1 d .
H26A H 0.1598 0.8533 -0.0043 0.035 Uiso 1 1 calc R
C27 C 0.15348(10) 0.7045(4) 0.0692(2) 0.0223(7) Uani 1 1 d .
C28 C 0.12386(10) 0.7748(4) 0.0896(2) 0.0231(7) Uani 1 1 d .
C29 C 0.10571(11) 0.9036(4) 0.0603(2) 0.0299(8) Uani 1 1 d .
H29A H 0.1124 0.9541 0.0239 0.036 Uiso 1 1 calc R
C30 C 0.07807(12) 0.9580(5) 0.0840(2) 0.0348(9) Uani 1 1 d .
H30A H 0.0655 1.0455 0.0638 0.042 Uiso 1 1 calc R
C31 C 0.06890(11) 0.8840(4) 0.1373(2) 0.0322(9) Uani 1 1 d .
H31A H 0.0506 0.9213 0.1558 0.039 Uiso 1 1 calc R
C32 C 0.08674(10) 0.7546(4) 0.1635(2) 0.0257(8) Uani 1 1 d .
H32A H 0.0798 0.7022 0.1989 0.031 Uiso 1 1 calc R
N4 N 0.11363(8) 0.7004(3) 0.14043(16) 0.0206(6) Uani 1 1 d .
Cl1 Cl -0.02580(3) 0.03724(11) 0.11217(6) 0.0311(2) Uani 1 1 d .
C100 C -0.11161(16) -0.0915(9) 0.1375(3) 0.082(2) Uani 1 1 d .
H10C H -0.0985 -0.1601 0.1794 0.099 Uiso 1 1 calc R
H10B H -0.0912 -0.0395 0.1271 0.099 Uiso 1 1 calc R
Cl2 Cl -0.14131(4) -0.18539(16) 0.05403(8) 0.0591(3) Uani 1 1 d .
Cl3 Cl -0.13844(6) 0.02942(18) 0.16733(9) 0.0758(5) Uani 1 1 d .
Cl10 Cl -0.02079(6) -0.3725(2) 0.25406(11) 0.0356(4) Uani 0.50 1 d P
O10 O -0.01843(15) -0.1162(6) 0.2447(3) 0.0333(12) Uani 0.50 1 d P

loop_
_atom_site_aniso_label
_atom_site_aniso_U_11
_atom_site_aniso_U_22
_atom_site_aniso_U_33
_atom_site_aniso_U_23
_atom_site_aniso_U_13
_atom_site_aniso_U_12
Ir1 0.01145(9) 0.01893(10) 0.01879(10) -0.00131(5) 0.00576(7) -0.00080(5)
N1 0.0121(13) 0.0233(16) 0.0236(16) -0.0022(12) 0.0025(12) 0.0007(12)
N2 0.0177(14) 0.0232(16) 0.0278(16) -0.0007(12) 0.0129(12) 0.0004(12)
C1 0.0241(18) 0.032(2) 0.0231(19) -0.0022(15) 0.0054(15) -0.0022(16)
C2 0.029(2) 0.036(2) 0.030(2) -0.0029(17) 0.0033(17) -0.0002(17)
C3 0.0196(18) 0.035(2) 0.036(2) -0.0071(17) -0.0045(16) -0.0036(16)
C4 0.0181(17) 0.028(2) 0.048(3) -0.0018(17) 0.0128(17) -0.0023(16)
C5 0.0204(17) 0.0200(19) 0.030(2) -0.0027(14) 0.0083(15) -0.0003(14)
C6 0.0184(17) 0.0232(19) 0.035(2) -0.0024(15) 0.0115(16) -0.0043(14)
C7 0.035(2) 0.050(3) 0.047(3) -0.003(2) 0.022(2) -0.017(2)
C8 0.048(3) 0.059(3) 0.051(3) 0.001(2) 0.033(2) -0.021(2)
C9 0.040(2) 0.046(3) 0.033(2) 0.0030(19) 0.0211(19) 0.000(2)
C10 0.0233(18) 0.031(2) 0.029(2) -0.0003(16) 0.0120(16) 0.0021(16)
C11 0.0134(15) 0.0254(19) 0.0205(17) -0.0005(14) 0.0095(14) -0.0045(13)
C12 0.0170(16) 0.0214(19) 0.029(2) -0.0013(14) 0.0087(15) -0.0022(14)
C13 0.0238(17) 0.025(2) 0.030(2) -0.0066(15) 0.0125(16) -0.0086(15)
C14 0.0193(17) 0.032(2) 0.0240(19) -0.0041(15) 0.0074(15) -0.0062(15)
C15 0.0158(17) 0.031(2) 0.025(2) 0.0027(14) 0.0084(15) -0.0004(14)
C16 0.0120(15) 0.0246(19) 0.0215(18) -0.0001(13) 0.0068(14) -0.0025(13)
C17 0.0160(16) 0.029(2) 0.0238(18) -0.0002(14) 0.0136(14) -0.0019(14)
C18 0.0191(16) 0.029(2) 0.0258(19) 0.0026(15) 0.0107(15) 0.0029(15)
C19 0.0223(17) 0.025(2) 0.034(2) 0.0071(15) 0.0165(16) 0.0085(15)
C20 0.031(2) 0.0215(19) 0.037(2) -0.0027(16) 0.0180(18) -0.0014(16)
C21 0.0187(16) 0.027(2) 0.027(2) -0.0019(15) 0.0093(15) -0.0022(15)
N3 0.0160(13) 0.0214(15) 0.0223(15) -0.0002(11) 0.0097(12) -0.0016(11)
C22 0.0158(15) 0.0248(19) 0.0193(17) -0.0028(14) 0.0070(14) -0.0040(14)
C23 0.0172(17) 0.028(2) 0.025(2) -0.0008(14) 0.0088(15) -0.0002(14)
C24 0.0220(18) 0.043(2) 0.028(2) -0.0041(17) 0.0127(16) -0.0014(17)
C25 0.0213(18) 0.050(3) 0.023(2) 0.0055(17) 0.0104(16) -0.0028(17)
C26 0.0246(18) 0.034(2) 0.026(2) 0.0065(16) 0.0070(16) -0.0035(16)
C27 0.0153(15) 0.028(2) 0.0198(18) 0.0000(14) 0.0026(14) -0.0023(14)
C28 0.0177(16) 0.0245(19) 0.0218(18) 0.0002(14) 0.0021(14) -0.0023(14)
C29 0.0261(19) 0.026(2) 0.030(2) 0.0033(16) 0.0041(16) 0.0022(16)
C30 0.029(2) 0.027(2) 0.037(2) -0.0029(17) 0.0008(18) 0.0079(17)
C31 0.0187(17) 0.035(2) 0.037(2) -0.0125(18) 0.0048(17) 0.0033(16)
C32 0.0175(16) 0.028(2) 0.030(2) -0.0054(15) 0.0081(15) 0.0015(15)
N4 0.0147(13) 0.0237(16) 0.0195(15) -0.0018(11) 0.0027(12) -0.0003(12)
Cl1 0.0249(4) 0.0334(5) 0.0352(5) -0.0019(4) 0.0121(4) 0.0000(4)
C100 0.046(3) 0.152(7) 0.041(3) 0.024(4) 0.007(3) -0.033(4)
Cl2 0.0422(6) 0.0784(9) 0.0616(8) 0.0061(7) 0.0258(6) -0.0041(6)
Cl3 0.1059(13) 0.0717(9) 0.0522(8) 0.0012(7) 0.0340(8) -0.0420(9)
Cl10 0.0404(11) 0.0343(11) 0.0299(10) -0.0046(8) 0.0117(8) -0.0109(8)
O10 0.029(3) 0.037(3) 0.036(3) 0.004(2) 0.015(2) 0.007(2)

loop_
_atom_type_symbol
_atom_type_description
_atom_type_scat_dispersion_real
_atom_type_scat_dispersion_imag
_atom_type_scat_source
C C 0.0181 0.0091 'International Tables Vol C Tables 4.2.6.8 and 6.1.1.4'
H H 0.0000 0.0000 'International Tables Vol C Tables 4.2.6.8 and 6.1.1.4'
N N 0.0311 0.0180 'International Tables Vol C Tables 4.2.6.8 and 6.1.1.4'
Cl Cl 0.3639 0.7018 'International Tables Vol C Tables 4.2.6.8 and 6.1.1.4'
Ir Ir -4.7710 6.5667 'International Tables Vol C Tables 4.2.6.8 and 6.1.1.4'
O O 0.0492 0.0322 'International Tables Vol C Tables 4.2.6.8 and 6.1.1.4'

loop_
_geom_angle_atom_site_label_1
_geom_angle_atom_site_label_2
_geom_angle_atom_site_label_3
_geom_angle
C11 Ir1 C22 91.09(13)
C11 Ir1 N4 94.95(13)
C22 Ir1 N4 80.35(13)
C11 Ir1 N3 80.23(13)
C22 Ir1 N3 94.95(13)
N4 Ir1 N3 173.26(11)
C11 Ir1 N2 95.88(12)
C22 Ir1 N2 172.84(12)
N4 Ir1 N2 97.36(11)
N3 Ir1 N2 87.87(11)
C11 Ir1 N1 172.23(12)
C22 Ir1 N1 96.61(12)
N4 Ir1 N1 87.42(11)
N3 Ir1 N1 97.97(11)
N2 Ir1 N1 76.46(11)
C1 N1 C5 119.2(3)
C1 N1 Ir1 124.4(2)
C5 N1 Ir1 116.2(2)
C10 N2 C6 118.5(3)
C10 N2 Ir1 125.4(2)
C6 N2 Ir1 115.8(2)
N1 C1 C2 122.8(4)
N1 C1 H1A 118.6
C2 C1 H1A 118.6
C3 C2 C1 117.9(4)
C3 C2 H2A 121.0
C1 C2 H2A 121.0
C4 C3 C2 119.8(4)
C4 C3 H3A 120.1
C2 C3 H3A 120.1
C3 C4 C5 119.5(4)
C3 C4 H4A 120.2
C5 C4 H4A 120.2
N1 C5 C4 120.7(3)
N1 C5 C6 115.5(3)
C4 C5 C6 123.8(3)
N2 C6 C7 121.3(4)
N2 C6 C5 115.7(3)
C7 C6 C5 123.0(3)
C8 C7 C6 119.0(4)
C8 C7 H7A 120.5
C6 C7 H7A 120.5
C9 C8 C7 119.3(4)
C9 C8 H8A 120.3
C7 C8 H8A 120.3
C10 C9 C8 118.9(4)
C10 C9 H9A 120.6
C8 C9 H9A 120.6
N2 C10 C9 123.0(4)
N2 C10 H10A 118.5
C9 C10 H10A 118.5
C12 C11 C16 117.2(3)
C12 C11 Ir1 128.1(3)
C16 C11 Ir1 114.5(3)
C13 C12 C11 121.2(3)
C13 C12 H12A 119.4
C11 C12 H12A 119.4
C12 C13 C14 120.9(3)
C12 C13 H13A 119.5
C14 C13 H13A 119.5
C15 C14 C13 119.4(3)
C15 C14 H14A 120.3
C13 C14 H14A 120.3
C14 C15 C16 119.9(3)
C14 C15 H15A 120.0
C16 C15 H15A 120.0
C15 C16 C11 121.4(3)
C15 C16 C17 123.3(3)
C11 C16 C17 115.3(3)
N3 C17 C18 119.9(3)
N3 C17 C16 113.9(3)
C18 C17 C16 126.2(3)
C19 C18 C17 120.0(3)
C19 C18 H18A 120.0
C17 C18 H18A 120.0
C18 C19 C20 119.5(3)
C18 C19 H19A 120.3
C20 C19 H19A 120.3
C21 C20 C19 118.6(4)
C21 C20 H20A 120.7
C19 C20 H20A 120.7
N3 C21 C20 122.3(3)
N3 C21 H21A 118.8
C20 C21 H21A 118.8
C21 N3 C17 119.6(3)
C21 N3 Ir1 124.5(2)
C17 N3 Ir1 115.8(2)
C23 C22 C27 117.1(3)
C23 C22 Ir1 128.1(3)
C27 C22 Ir1 114.7(2)
C24 C23 C22 120.8(4)
C24 C23 H23A 119.6
C22 C23 H23A 119.6
C25 C24 C23 121.1(4)
C25 C24 H24A 119.5
C23 C24 H24A 119.5
C26 C25 C24 119.5(4)
C26 C25 H25A 120.2
C24 C25 H25A 120.2
C25 C26 C27 119.9(4)
C25 C26 H26A 120.1
C27 C26 H26A 120.1
C26 C27 C22 121.5(3)
C26 C27 C28 123.5(3)
C22 C27 C28 114.8(3)
N4 C28 C29 120.1(3)
N4 C28 C27 114.0(3)
C29 C28 C27 125.9(3)
C30 C29 C28 120.2(4)
C30 C29 H29A 119.9
C28 C29 H29A 119.9
C29 C30 C31 119.2(4)
C29 C30 H30A 120.4
C31 C30 H30A 120.4
C30 C31 C32 119.0(4)
C30 C31 H31A 120.5
C32 C31 H31A 120.5
N4 C32 C31 122.2(4)
N4 C32 H32A 118.9
C31 C32 H32A 118.9
C32 N4 C28 119.3(3)
C32 N4 Ir1 124.6(3)
C28 N4 Ir1 116.0(2)
Cl3 C100 Cl2 112.2(3)
Cl3 C100 H10C 109.2
Cl2 C100 H10C 109.2
Cl3 C100 H10B 109.2
Cl2 C100 H10B 109.2
H10C C100 H10B 107.9

loop_
_geom_bond_atom_site_label_1
_geom_bond_atom_site_label_2
_geom_bond_distance
_geom_bond_site_symmetry_2
Ir1 C11 2.011(3) .
Ir1 C22 2.012(3) .
Ir1 N4 2.042(3) .
Ir1 N3 2.050(3) .
Ir1 N2 2.135(3) .
Ir1 N1 2.142(3) .
N1 C1 1.344(5) .
N1 C5 1.346(5) .
N2 C10 1.346(5) .
N2 C6 1.358(5) .
C1 C2 1.383(5) .
C1 H1A 0.9500 .
C2 C3 1.379(6) .
C2 H2A 0.9500 .
C3 C4 1.378(6) .
C3 H3A 0.9500 .
C4 C5 1.393(5) .
C4 H4A 0.9500 .
C5 C6 1.473(5) .
C6 C7 1.395(5) .
C7 C8 1.389(7) .
C7 H7A 0.9500 .
C8 C9 1.383(6) .
C8 H8A 0.9500 .
C9 C10 1.372(6) .
C9 H9A 0.9500 .
C10 H10A 0.9500 .
C11 C12 1.403(5) .
C11 C16 1.410(5) .
C12 C13 1.386(5) .
C12 H12A 0.9500 .
C13 C14 1.396(5) .
C13 H13A 0.9500 .
C14 C15 1.378(5) .
C14 H14A 0.9500 .
C15 C16 1.408(5) .
C15 H15A 0.9500 .
C16 C17 1.460(5) .
C17 N3 1.365(5) .
C17 C18 1.395(5) .
C18 C19 1.373(6) .
C18 H18A 0.9500 .
C19 C20 1.390(6) .
C19 H19A 0.9500 .
C20 C21 1.379(5) .
C20 H20A 0.9500 .
C21 N3 1.343(5) .
C21 H21A 0.9500 .
C22 C23 1.405(5) .
C22 C27 1.409(5) .
C23 C24 1.398(5) .
C23 H23A 0.9500 .
C24 C25 1.385(6) .
C24 H24A 0.9500 .
C25 C26 1.380(6) .
C25 H25A 0.9500 .
C26 C27 1.407(5) .
C26 H26A 0.9500 .
C27 C28 1.467(5) .
C28 N4 1.363(5) .
C28 C29 1.393(5) .
C29 C30 1.377(6) .
C29 H29A 0.9500 .
C30 C31 1.379(6) .
C30 H30A 0.9500 .
C31 C32 1.383(6) .
C31 H31A 0.9500 .
C32 N4 1.344(4) .
C32 H32A 0.9500 .
C100 Cl3 1.752(8) .
C100 Cl2 1.768(7) .
C100 H10C 0.9900 .
C100 H10B 0.9900 .
Cl10 Cl10 1.620(4) 2
O10 O10 1.310(10) 2
